data_2217627
loop_
_publ_author_name
'Boer\'e, Ren\'e T.'
'Robbins, Steven J.'

_publ_section_title
;
 (<i>E</i>)-1,2-Bis(3-bromo-4-methylphenyl)ethene
;
_journal_coeditor_code PV2061
_journal_issue 2
_journal_name_full 'Acta Crystallographica Section E'
_journal_page_first o363
_journal_page_last o363
_journal_paper_doi 10.1107/S1600536807067645
_journal_volume 64
_journal_year 2008
_chemical_formula_iupac 'C16 H14 Br2'
_chemical_formula_moiety 'C16 H14 Br2'
_chemical_formula_sum 'C16 H14 Br2'
_chemical_formula_weight 366.09
_chemical_melting_point 424.75
_chemical_name_common trans-1,2-bis(3-bromo-4-methylphenyl)ethylene
_chemical_name_systematic
;
(E)-1,2-Bis(3-bromo-4-methylphenyl)ethene
;
_space_group_IT_number 14
_symmetry_cell_setting monoclinic
_symmetry_space_group_name_Hall '-P 2ybc'
_symmetry_space_group_name_H-M 'P 1 21/c 1'
_atom_sites_solution_hydrogens geom
_atom_sites_solution_primary direct
_atom_sites_solution_secondary difmap
_audit_creation_method SHELXL-97
_cell_angle_alpha 90.00
_cell_angle_beta 91.2080(10)
_cell_angle_gamma 90.00
_cell_formula_units_Z 4
_cell_length_a 6.3301(4)
_cell_length_b 7.6499(5)
_cell_length_c 28.164(2)
_cell_measurement_temperature 173(2)
_cell_volume 1363.53(16)
_computing_cell_refinement 'APEX2 (Bruker, 2006)'
_computing_data_collection 'APEX2 (Bruker, 2006)'
_computing_data_reduction 'SAINT-Plus (Bruker, 2006)'
_computing_molecular_graphics 'Mercury (Macrae <i>et al.</i>, 2006)'
_computing_publication_material 'publCIF (Westrip, 2008)'
_computing_structure_refinement 'SHELXTL (Sheldrick, 2003)'
_computing_structure_solution 'SHELXS97 (Sheldrick, 1990)'
_diffrn_ambient_temperature 173(2)
_diffrn_measured_fraction_theta_full 0.999
_diffrn_measured_fraction_theta_max 0.999
_diffrn_measurement_device_type
;
Bruker APEXII CCD area-detector
;
_diffrn_measurement_method '\f and \w'
_diffrn_radiation_monochromator graphite
_diffrn_radiation_type MoK\a
_diffrn_radiation_wavelength 0.71073
_diffrn_reflns_av_R_equivalents 0.0273
_diffrn_reflns_av_sigmaI/netI 0.0211
_diffrn_reflns_limit_h_max 7
_diffrn_reflns_limit_h_min -7
_diffrn_reflns_limit_k_max 9
_diffrn_reflns_limit_k_min -9
_diffrn_reflns_limit_l_max 35
_diffrn_reflns_limit_l_min -35
_diffrn_reflns_number 14025
_diffrn_reflns_theta_full 26.37
_diffrn_reflns_theta_max 26.37
_diffrn_reflns_theta_min 2.76
_exptl_absorpt_coefficient_mu 5.924
_exptl_absorpt_correction_T_max 0.578
_exptl_absorpt_correction_T_min 0.303
_exptl_absorpt_correction_type multi-scan
_exptl_absorpt_process_details
;
(SADABS; Sheldrick, 2004)
;
_exptl_crystal_colour colourless
_exptl_crystal_density_diffrn 1.783
_exptl_crystal_density_method 'not measured'
_exptl_crystal_description prism
_exptl_crystal_F_000 720
_exptl_crystal_size_max 0.27
_exptl_crystal_size_mid 0.19
_exptl_crystal_size_min 0.10
_refine_diff_density_max 0.425
_refine_diff_density_min -0.319
_refine_ls_extinction_method none
_refine_ls_goodness_of_fit_ref 1.085
_refine_ls_hydrogen_treatment constr
_refine_ls_matrix_type full
_refine_ls_number_parameters 165
_refine_ls_number_reflns 2793
_refine_ls_number_restraints 0
_refine_ls_restrained_S_all 1.085
_refine_ls_R_factor_all 0.0329
_refine_ls_R_factor_gt 0.0246
_refine_ls_shift/su_max 0.001
_refine_ls_shift/su_mean 0.000
_refine_ls_structure_factor_coef Fsqd
_refine_ls_weighting_details 'calc w=1/[\s^2^(Fo^2^)+(0.0179P)^2^+1.6865P] where P=(Fo^2^+2Fc^2^)/3'
_refine_ls_weighting_scheme calc
_refine_ls_wR_factor_gt 0.0512
_refine_ls_wR_factor_ref 0.0536
_reflns_number_gt 2393
_reflns_number_total 2793
_reflns_threshold_expression >2sigma(I)
_cod_data_source_file pv2061.cif
_cod_data_source_block I
_cod_original_cell_volume 1363.55(16)
_cod_original_sg_symbol_Hall -P2ybc
_cod_original_sg_symbol_H-M 'P 21/c'
_cod_database_code 2217627
_cod_database_fobs_code 2217627

loop_
_symmetry_equiv_pos_as_xyz
'x, y, z'
'-x, y+1/2, -z+1/2'
'-x, -y, -z'
'x, -y-1/2, z-1/2'

loop_
_atom_site_type_symbol
_atom_site_label
_atom_site_fract_x
_atom_site_fract_y
_atom_site_fract_z
_atom_site_U_iso_or_equiv
_atom_site_adp_type
_atom_site_calc_flag
_atom_site_refinement_flags
_atom_site_occupancy
Br Br1 0.08255(4) 0.93057(4) 0.562520(9) 0.02689(8) Uani d . 1
C C1 0.0145(4) 0.8529(3) 0.62456(8) 0.0197(5) Uani d . 1
C C2 -0.1806(4) 0.7739(3) 0.63183(9) 0.0217(5) Uani d . 1
C C3 -0.2158(4) 0.7151(3) 0.67779(10) 0.0241(6) Uani d . 1
H H3 -0.3476 0.6620 0.6844 0.029 Uiso calc R 1
C C4 -0.0673(4) 0.7309(3) 0.71400(9) 0.0237(6) Uani d . 1
H H4 -0.0972 0.6867 0.7446 0.028 Uiso calc R 1
C C5 0.1280(4) 0.8119(3) 0.70600(9) 0.0213(6) Uani d . 1
C C6 0.1650(4) 0.8749(3) 0.66049(9) 0.0212(5) Uani d . 1
H H6 0.2939 0.9332 0.6541 0.025 Uiso calc R 1
C C7 0.2912(4) 0.8315(4) 0.74343(9) 0.0241(6) Uani d . 1
H H7 0.4101 0.9015 0.7361 0.029 Uiso calc R 1
C C8 -0.3452(4) 0.7506(4) 0.59307(10) 0.0282(6) Uani d . 1
H H8A -0.2872 0.6792 0.5676 0.034 Uiso calc R 1
H H8B -0.3865 0.8653 0.5804 0.034 Uiso calc R 1
H H8C -0.4693 0.6922 0.6060 0.034 Uiso calc R 1
Br Br2 0.44176(4) 0.73105(4) 0.971236(9) 0.02871(8) Uani d . 1
C C11 0.5297(4) 0.7870(3) 0.90906(9) 0.0205(5) Uani d . 1
C C12 0.7254(4) 0.8675(3) 0.90274(9) 0.0218(5) Uani d . 1
C C13 0.7768(4) 0.9044(3) 0.85612(10) 0.0243(6) Uani d . 1
H H13 0.9102 0.9558 0.8501 0.029 Uiso calc R 1
C C14 0.6420(4) 0.8695(4) 0.81816(9) 0.0253(6) Uani d . 1
H H14 0.6834 0.8991 0.7869 0.030 Uiso calc R 1
C C15 0.4454(4) 0.7913(3) 0.82503(9) 0.0218(6) Uani d . 1
C C16 0.3931(4) 0.7476(3) 0.87155(9) 0.0224(6) Uani d . 1
H H16 0.2629 0.6906 0.8774 0.027 Uiso calc R 1
C C17 0.2894(4) 0.7613(4) 0.78658(9) 0.0250(6) Uani d . 1
H H17 0.1761 0.6842 0.7932 0.030 Uiso calc R 1
C C18 0.8708(4) 0.9153(4) 0.94351(10) 0.0279(6) Uani d . 1
H H18A 0.8014 1.0011 0.9638 0.033 Uiso calc R 1
H H18B 1.0011 0.9656 0.9313 0.033 Uiso calc R 1
H H18C 0.9047 0.8104 0.9621 0.033 Uiso calc R 1

loop_
_atom_site_aniso_label
_atom_site_aniso_U_11
_atom_site_aniso_U_22
_atom_site_aniso_U_33
_atom_site_aniso_U_12
_atom_site_aniso_U_13
_atom_site_aniso_U_23
Br1 0.02994(15) 0.03138(16) 0.01930(14) -0.00196(12) -0.00088(10) 0.00574(11)
C1 0.0243(14) 0.0192(13) 0.0157(12) 0.0034(11) 0.0018(10) 0.0006(10)
C2 0.0207(13) 0.0217(14) 0.0226(13) 0.0025(11) -0.0021(10) -0.0016(11)
C3 0.0214(13) 0.0219(14) 0.0291(15) 0.0000(11) 0.0031(11) 0.0012(11)
C4 0.0295(15) 0.0221(14) 0.0196(13) 0.0031(11) 0.0033(11) -0.0001(11)
C5 0.0252(14) 0.0196(13) 0.0190(13) 0.0025(11) 0.0001(11) -0.0042(10)
C6 0.0193(13) 0.0224(14) 0.0218(13) -0.0019(11) 0.0014(10) -0.0017(11)
C7 0.0253(14) 0.0256(15) 0.0213(14) 0.0010(11) 0.0001(11) -0.0028(11)
C8 0.0247(14) 0.0314(16) 0.0283(15) -0.0022(12) -0.0052(11) -0.0001(12)
Br2 0.03120(16) 0.03709(17) 0.01781(14) -0.00261(12) -0.00030(11) 0.00279(12)
C11 0.0259(14) 0.0184(13) 0.0172(13) 0.0044(11) 0.0003(10) 0.0014(10)
C12 0.0221(13) 0.0169(13) 0.0262(14) 0.0042(10) -0.0029(11) -0.0014(11)
C13 0.0192(13) 0.0218(14) 0.0321(15) 0.0008(11) 0.0027(11) 0.0016(11)
C14 0.0298(15) 0.0249(14) 0.0213(14) 0.0026(12) 0.0030(11) 0.0018(11)
C15 0.0251(14) 0.0185(13) 0.0217(13) 0.0028(11) -0.0017(11) -0.0011(10)
C16 0.0216(13) 0.0216(14) 0.0240(14) -0.0008(11) -0.0008(10) 0.0009(11)
C17 0.0287(15) 0.0243(14) 0.0218(14) -0.0022(12) -0.0013(11) -0.0023(11)
C18 0.0272(15) 0.0248(15) 0.0314(15) -0.0020(12) -0.0052(12) -0.0019(12)

loop_
_atom_type_symbol
_atom_type_description
_atom_type_scat_dispersion_real
_atom_type_scat_dispersion_imag
_atom_type_scat_source
C C 0.0033 0.0016 'International Tables Vol C Tables 4.2.6.8 and 6.1.1.4'
H H 0.0000 0.0000 'International Tables Vol C Tables 4.2.6.8 and 6.1.1.4'
Br Br -0.2901 2.4595 'International Tables Vol C Tables 4.2.6.8 and 6.1.1.4'

loop_
_geom_angle_atom_site_label_1
_geom_angle_atom_site_label_2
_geom_angle_atom_site_label_3
_geom_angle
C6 C1 C2 122.9(2)
C6 C1 Br1 117.82(19)
C2 C1 Br1 119.25(19)
C3 C2 C1 115.9(2)
C3 C2 C8 120.9(2)
C1 C2 C8 123.2(2)
C4 C3 C2 122.6(3)
C4 C3 H3 118.7
C2 C3 H3 118.7
C3 C4 C5 120.6(2)
C3 C4 H4 119.7
C5 C4 H4 119.7
C6 C5 C4 117.7(2)
C6 C5 C7 119.7(2)
C4 C5 C7 122.6(2)
C1 C6 C5 120.2(2)
C1 C6 H6 119.9
C5 C6 H6 119.9
C17 C7 C5 126.6(3)
C17 C7 H7 116.7
C5 C7 H7 116.7
C2 C8 H8A 109.5
C2 C8 H8B 109.5
H8A C8 H8B 109.5
C2 C8 H8C 109.5
H8A C8 H8C 109.5
H8B C8 H8C 109.5
C16 C11 C12 122.7(2)
C16 C11 Br2 117.7(2)
C12 C11 Br2 119.67(19)
C13 C12 C11 115.9(2)
C13 C12 C18 121.4(2)
C11 C12 C18 122.7(2)
C14 C13 C12 122.7(3)
C14 C13 H13 118.7
C12 C13 H13 118.7
C13 C14 C15 120.9(2)
C13 C14 H14 119.6
C15 C14 H14 119.6
C14 C15 C16 117.5(2)
C14 C15 C17 123.5(2)
C16 C15 C17 119.0(2)
C11 C16 C15 120.4(2)
C11 C16 H16 119.8
C15 C16 H16 119.8
C7 C17 C15 126.4(3)
C7 C17 H17 116.8
C15 C17 H17 116.8
C12 C18 H18A 109.5
C12 C18 H18B 109.5
H18A C18 H18B 109.5
C12 C18 H18C 109.5
H18A C18 H18C 109.5
H18B C18 H18C 109.5

loop_
_geom_bond_atom_site_label_1
_geom_bond_atom_site_label_2
_geom_bond_distance
Br1 C1 1.904(2)
C1 C6 1.386(3)
C1 C2 1.393(4)
C2 C3 1.393(4)
C2 C8 1.504(4)
C3 C4 1.378(4)
C3 H3 0.9500
C4 C5 1.405(4)
C4 H4 0.9500
C5 C6 1.394(4)
C5 C7 1.468(4)
C6 H6 0.9500
C7 C17 1.329(4)
C7 H7 0.9500
C8 H8A 0.9800
C8 H8B 0.9800
C8 H8C 0.9800
Br2 C11 1.898(3)
C11 C16 1.385(4)
C11 C12 1.398(4)
C12 C13 1.389(4)
C12 C18 1.502(4)
C13 C14 1.380(4)
C13 H13 0.9500
C14 C15 1.398(4)
C14 H14 0.9500
C15 C16 1.399(4)
C15 C17 1.468(4)
C16 H16 0.9500
C17 H17 0.9500
C18 H18A 0.9800
C18 H18B 0.9800
C18 H18C 0.9800

loop_
_geom_torsion_atom_site_label_1
_geom_torsion_atom_site_label_2
_geom_torsion_atom_site_label_3
_geom_torsion_atom_site_label_4
_geom_torsion
Br2 C11 C12 C18 -1.0(3)
Br1 C1 C2 C8 -1.7(4)
C4 C5 C7 C17 8.2(4)
C14 C15 C17 C7 -14.1(4)
C6 C5 C7 C17 -171.7(3)
C16 C15 C17 C7 162.7(3)
C5 C7 C17 C15 -175.4(2)

loop_
_cod_related_entry_id
_cod_related_entry_database
_cod_related_entry_code
1 ChemSpider 30655439
